data_2000029
loop_
_publ_author_name
'Ehrlich, Grant M.'
'Warren, Christopher J.'
'Vennos, Deborah A.'
'Ho, Douglas M.'
'Haushalter, Robert C.'
'DiSalvo, Francis J.'

_publ_section_title
;
 Synthesis, Structure, and Characterization of N-Ligated W~6~S~8~L~6~
 Cluster Complexes
;
_journal_issue 17
_journal_name_full 'Inorganic Chemistry'
_journal_page_first 4454
_journal_page_last 4459
_journal_paper_doi 10.1021/ic00121a025
_journal_volume 34
_journal_year 1995
_chemical_formula_sum 'C90 H114 N6 S8 W6'
_space_group_IT_number 148
_symmetry_cell_setting rhombohedral
_symmetry_space_group_name_Hall '-R 3'
_symmetry_space_group_name_H-M 'R -3 :H'
_cell_angle_alpha 90
_cell_angle_beta 90
_cell_angle_gamma 120
_cell_formula_units_Z 3
_cell_length_a 20.208(3)
_cell_length_b 20.208(3)
_cell_length_c 20.843(3)
_cell_volume 7371.189
_diffrn_ambient_temperature ?
_exptl_crystal_colour 'dark red-brown'
_exptl_crystal_density_diffrn 1.784
_refine_ls_R_factor_gt 0.0413
_refine_ls_wR_factor_gt 0.0413
_cod_depositor_comments
;
 Removing 126 symmetrically equivalent atoms:

 W1A W -0.0836(1) -0.0654(1) 0.0519(1)
 W1J* W 0.0836(1) 0.0654(1) -0.0519(1)
 W1B W 0.0654(1) -0.0182(1) 0.0519(1)
 W1K* W -0.0654(1) 0.0182(1) -0.0519(1)
 S2A S -0.1205(1) 0.0334(1) 0.0490(1)
 S2K* S 0.0334(1) 0.1539(1) -0.0490(1)
 W1I* W -0.0182(1) -0.0836(1) -0.0519(1)
 S2I* S -0.1539(1) -0.1205(1) -0.0490(1)
 S2B S -0.0334(1) -0.1539(1) 0.0490(1)
 N1A N -0.1853(4) -0.1458(4) 0.1121(3)
 S1I* S 0.00000 0.00000 -0.1439(2)
 S2J* S 0.1205(1) -0.0334(1) -0.0490(1)
 N1J* N 0.1853(4) 0.1458(4) -0.1121(3)
 N1B N 0.1458(4) -0.0395(4) 0.1121(3)
 N1K* N -0.1458(4) 0.0395(4) -0.1121(3)
 N1I* N -0.0395(4) -0.1853(4) -0.1121(3)
 C1A C -0.2057(6) -0.1231(6) 0.1666(5)
 C5A C -0.2279(6) -0.2195(5) 0.0985(5)
 C1J* C 0.2057(6) 0.1231(6) -0.1666(5)
 C5J* C 0.2279(6) 0.2195(5) -0.0985(5)
 C1B C 0.1231(6) -0.0826(6) 0.1666(5)
 C5B C 0.2195(6) -0.0084(5) 0.0985(5)
 C1K* C -0.1231(6) 0.0826(6) -0.1666(5)
 C5K* C -0.2195(6) 0.0084(5) -0.0985(5)
 C1I* C -0.0826(6) -0.2057(6) -0.1666(5)
 C5I* C -0.0084(6) -0.2279(5) -0.0985(5)
 C2A C -0.2655(6) -0.1711(6) 0.2040(5)
 H1A H -0.17610 -0.07040 0.17920
 C4A C -0.2889(6) -0.2707(5) 0.1349(5)
 H4A H -0.21530 -0.23840 0.06090
 C2J* C 0.2655(6) 0.1711(6) -0.2040(5)
 H1J* H 0.17610 0.07040 -0.17920
 C4J* C 0.2889(6) 0.2707(5) -0.1349(5)
 H4J* H 0.21530 0.23840 -0.06090
 C2B C 0.1711(6) -0.0944(6) 0.2040(5)
 H1B H 0.07040 -0.10570 0.17920
 C4B C 0.2707(6) -0.0182(5) 0.1349(5)
 H4B H 0.23840 0.02310 0.06090
 C2K* C -0.1711(6) 0.0944(6) -0.2040(5)
 H1K* H -0.07040 0.10570 -0.17920
 C4K* C -0.2707(6) 0.0182(5) -0.1349(5)
 H4K* H -0.23840 -0.02310 -0.06090
 C2I* C -0.0944(6) -0.2655(6) -0.2040(5)
 H1I* H -0.10570 -0.17610 -0.17920
 C4I* C -0.0182(6) -0.2889(5) -0.1349(5)
 H4I* H 0.02310 -0.21530 -0.06090
 C3A C -0.3097(6) -0.2481(5) 0.1899(5)
 H2A H -0.27750 -0.15110 0.24120
 H3A H -0.31750 -0.32320 0.12170
 C3J* C 0.3097(6) 0.2481(5) -0.1899(5)
 H2J* H 0.27750 0.15110 -0.24120
 H3J* H 0.31750 0.32320 -0.12170
 C3B C 0.2481(6) -0.0616(5) 0.1899(5)
 H2B H 0.15110 -0.12640 0.24120
 H3B H 0.32320 0.00570 0.12170
 C3K* C -0.2481(6) 0.0616(5) -0.1899(5)
 H2K* H -0.15110 0.12640 -0.24120
 H3K* H -0.32320 -0.00570 -0.12170
 C3I* C -0.0616(6) -0.3097(5) -0.1899(5)
 H2I* H -0.12640 -0.27750 -0.24120
 H3I* H 0.00570 -0.31750 -0.12170
 C6A C -0.3769(6) -0.3047(6) 0.2309(5)
 C6J* C 0.3769(6) 0.3047(6) -0.2309(5)
 C6B C 0.3047(6) -0.0722(6) 0.2309(5)
 C6K* C -0.3047(6) 0.0722(6) -0.2309(5)
 C6I* C -0.0722(6) -0.3769(6) -0.2309(5)
 C7A C -0.4503(13) -0.3265(10) 0.1947(11)
 C8A C -0.3803(14) -0.2715(13) 0.2941(9)
 C9A C -0.3692(10) -0.3740(14) 0.2459(12)
 C7J* C 0.4503(13) 0.3265(10) -0.1947(11)
 C8J* C 0.3803(14) 0.2715(13) -0.2941(9)
 C9J* C 0.3692(10) 0.3740(14) -0.2459(12)
 C7B C 0.3265(13) -0.1238(10) 0.1947(11)
 C8B C 0.2715(14) -0.1088(13) 0.2941(9)
 C9B C 0.374(1) 0.0048(14) 0.2459(12)
 C7K* C -0.3265(13) 0.1238(10) -0.1947(11)
 C8K* C -0.2715(14) 0.1088(13) -0.2941(9)
 C9K* C -0.374(1) -0.0048(14) -0.2459(12)
 C7I* C -0.1238(13) -0.4503(10) -0.1947(11)
 C8I* C -0.1088(14) -0.3803(13) -0.2941(9)
 C9I* C 0.0048(10) -0.3692(14) -0.2459(12)
 H5A H -0.49330 -0.36220 0.21980
 H6A H -0.45390 -0.28160 0.18710
 H7A H -0.45010 -0.34950 0.15450
 H8A H -0.42320 -0.30890 0.31830
 H9A H -0.33410 -0.25670 0.31760
 H10A H -0.38570 -0.22750 0.28710
 H11A H -0.41170 -0.40930 0.27160
 H12A H -0.36850 -0.39850 0.20660
 H13A H -0.32250 -0.35820 0.26900
 H5J* H 0.49330 0.36220 -0.21980
 H6J* H 0.45390 0.28160 -0.18710
 H7J* H 0.45010 0.34950 -0.15450
 H8J* H 0.42320 0.30890 -0.31830
 H9J* H 0.33410 0.25670 -0.31760
 H10J* H 0.38570 0.22750 -0.28710
 H11J* H 0.41170 0.40930 -0.27160
 H12J* H 0.36850 0.39850 -0.20660
 H13J* H 0.32250 0.35820 -0.26900
 H5B H 0.36220 -0.13110 0.21980
 H6B H 0.28160 -0.17230 0.18710
 H7B H 0.34950 -0.10060 0.15450
 H8B H 0.30890 -0.11430 0.31830
 H9B H 0.25670 -0.07740 0.31760
 H10B H 0.22750 -0.15820 0.28710
 H11B H 0.40930 -0.00240 0.27160
 H12B H 0.39850 0.03000 0.20660
 H13B H 0.35820 0.03570 0.26900
 H5K* H -0.36220 0.13110 -0.21980
 H6K* H -0.28160 0.17230 -0.18710
 H7K* H -0.34950 0.10060 -0.15450
 H8K* H -0.30890 0.11430 -0.31830
 H9K* H -0.25670 0.07740 -0.31760
 H10K* H -0.22750 0.15820 -0.28710
 H11K* H -0.40930 0.00240 -0.27160
 H12K* H -0.39850 -0.03000 -0.20660
 H13K* H -0.35820 -0.03570 -0.26900
 H5I* H -0.13110 -0.49330 -0.21980
 H6I* H -0.17230 -0.45390 -0.18710
 H7I* H -0.10060 -0.45010 -0.15450
 H8I* H -0.11430 -0.42320 -0.31830
 H9I* H -0.07740 -0.33410 -0.31760
 H10I* H -0.15820 -0.38570 -0.28710
 H11I* H -0.00240 -0.41170 -0.27160
 H12I* H 0.03000 -0.36850 -0.20660
 H13I* H 0.03570 -0.32250 -0.26900

 Antanas Vaitkus,
 2017-08-16
;
_cod_original_sg_symbol_H-M 'R -3'
_cod_database_code 2000029

loop_
_symmetry_equiv_pos_site_id
_symmetry_equiv_pos_as_xyz
1 x,y,z
2 -y,x-y,z
3 -x+y,-x,z
4 1/3+x,2/3+y,2/3+z
5 1/3-y,2/3+x-y,2/3+z
6 1/3-x+y,2/3-x,2/3+z
7 2/3+x,1/3+y,1/3+z
8 2/3-y,1/3+x-y,1/3+z
9 2/3-x+y,1/3-x,1/3+z
10 -x,-y,-z
11 y,-x+y,-z
12 x-y,x,-z
13 -1/3-x,-2/3-y,-2/3-z
14 -1/3+y,-2/3-x+y,-2/3-z
15 -1/3+x-y,-2/3+x,-2/3-z
16 -2/3-x,-1/3-y,-1/3-z
17 -2/3+y,-1/3-x+y,-1/3-z
18 -2/3+x-y,-1/3+x,-1/3-z

loop_
_atom_site_label
_atom_site_type_symbol
_atom_site_fract_x
_atom_site_fract_y
_atom_site_fract_z
W1 W 0.0182(1) 0.0836(1) 0.0519(1)
S1 S 0.00000 0.00000 0.1439(2)
S2 S 0.1539(1) 0.1205(1) 0.0490(1)
N1 N 0.0395(4) 0.1853(4) 0.1121(3)
C1 C 0.0826(6) 0.2057(6) 0.1666(5)
C2 C 0.0944(6) 0.2655(6) 0.2040(5)
C3 C 0.0616(6) 0.3097(5) 0.1899(5)
C4 C 0.0182(6) 0.2889(5) 0.1349(5)
C5 C 0.0084(6) 0.2279(5) 0.0985(5)
C6 C 0.0722(6) 0.3769(6) 0.2309(5)
C7 C 0.1238(13) 0.4503(10) 0.1947(11)
C8 C 0.1088(14) 0.3803(13) 0.2941(9)
C9 C -0.0048(10) 0.3692(14) 0.2459(12)
C10? C 0.1571(11) 0.4338(14) 0.2283(17)
C11? C 0.0526(21) 0.3542(20) 0.3005(10)
C12? C 0.0256(18) 0.4119(19) 0.2072(16)
C13 C 0.1716(18) 0.0480(11) 0.3437(12)
C14 C 0.1383(18) 0.0528(11) 0.2866(12)
C15 C 0.1842(18) 0.0980(11) 0.2364(12)
C16 C 0.2635(18) 0.1384(11) 0.2432(12)
C17 C 0.2968(18) 0.1335(11) 0.3003(12)
C18 C 0.2509(18) 0.0884(11) 0.3506(12)
C19? C 0.1528(14) 0.0454(13) 0.3223(21)
C20? C 0.1514(14) 0.0714(13) 0.2606(21)
C21? C 0.2198(14) 0.1201(13) 0.2292(21)
C22? C 0.2895(14) 0.1428(13) 0.2595(21)
C23? C 0.2908(14) 0.1168(13) 0.3212(21)
C24? C 0.2224(14) 0.0681(13) 0.3526(21)
H1 H 0.10570 0.17610 0.17920
H2 H 0.12640 0.27750 0.24120
H3 H -0.00570 0.31750 0.12170
H4 H -0.02310 0.21530 0.06090
H5 H 0.13110 0.49330 0.21980
H6 H 0.17230 0.45390 0.18710
H7 H 0.10060 0.45010 0.15450
H8 H 0.11430 0.42320 0.31830
H9 H 0.07740 0.33410 0.31760
H10 H 0.15820 0.38570 0.28710
H11 H 0.00240 0.41170 0.27160
H12 H -0.03000 0.36850 0.20660
H13 H -0.03570 0.32250 0.26900
H14? H 0.18500 0.41000 0.24350
H15? H 0.17170 0.45050 0.18480
H16? H 0.16830 0.47700 0.25480
H17? H -0.00100 0.31800 0.30430
H18? H 0.08150 0.33160 0.31580
H19? H 0.06480 0.39870 0.32560
H20? H -0.02780 0.37460 0.20950
H21? H 0.03590 0.45500 0.23360
H22? H 0.03920 0.42840 0.16360
H23 H 0.14000 0.01690 0.37830
H24 H 0.08370 0.02500 0.28190
H25 H 0.16130 0.10130 0.19700
H26 H 0.29510 0.16950 0.20860
H27 H 0.35140 0.16130 0.30500
H28 H 0.27380 0.08510 0.38990
H29? H 0.10570 0.01190 0.34400
H30? H 0.10350 0.05580 0.23980
H31? H 0.21890 0.13800 0.18670
H32? H 0.33650 0.17640 0.23790
H33? H 0.33870 0.13250 0.34210
H34? H 0.22340 0.05030 0.39510

loop_
_atom_type_symbol
_atom_type_radius_bond
C 0.68
H 0.23
N 0.68
S 1.02
W 1.37
